data_7111808
loop_
_publ_author_name
'Jennie A. Hickin'
'Afshan Ahmed'
'Katharina Fuck'
'Margaret Ashcroft'
'Keith Jones'

_publ_section_title
;
 The synthesis and structure revision of NSC-134754
;
_journal_name_full Chem.Commun.
_journal_page_first 1238
_journal_paper_doi 10.1039/c3cc48189a
_journal_volume 50
_journal_year 2014
_chemical_formula_moiety 'O4 H S, 0.5(O4 S), C27 H36 N2 O2, H2 O'
_chemical_formula_sum 'C27 H39 N2 O9 S1.5'
_chemical_formula_weight 583.72
_space_group_crystal_system monoclinic
_space_group_IT_number 15
_space_group_name_Hall '-C 2yc'
_space_group_name_H-M_alt 'C 1 2/c 1'
_symmetry_space_group_name_Hall '-C 2yc'
_symmetry_space_group_name_H-M 'C 1 2/c 1'
_atom_sites_solution_primary iterative
_audit_creation_date 2013-02-11
_audit_creation_method
;
  Olex2 1.2-beta
  (compiled Dec  5 2012 16:17:34, GUI svn.r4385)
;
_cell_angle_alpha 90
_cell_angle_beta 117.22(4)
_cell_angle_gamma 90
_cell_formula_units_Z 8
_cell_length_a 31.44(2)
_cell_length_b 8.720(5)
_cell_length_c 22.886(12)
_cell_measurement_temperature 120
_cell_volume 5580(6)
_computing_molecular_graphics
;
O. V. Dolomanov, L. J. Bourhis, R. J. Gildea, J. A. K. Howard and H. Puschmann,
OLEX2: a complete structure solution, refinement and analysis program.
J. Appl. Cryst. (2009). 42, 339-341.
;
_computing_publication_material
;
O. V. Dolomanov, L. J. Bourhis, R. J. Gildea, J. A. K. Howard and H. Puschmann,
OLEX2: a complete structure solution, refinement and analysis program.
J. Appl. Cryst. (2009). 42, 339-341.
;
_computing_structure_refinement
;
olex2.refine (L.J. Bourhis, O.V. Dolomanov, R.J. Gildea, J.A.K. Howard,
H. Puschmann, in preparation, 2011)
;
_computing_structure_solution
;
olex2.solve (L.J. Bourhis, O.V. Dolomanov, R.J. Gildea, J.A.K. Howard,
H. Puschmann, in preparation, 2011)
;
_diffrn_ambient_temperature 120.15
_diffrn_detector 'CCD area detector'
_diffrn_detector_area_resol_mean 5.6
_diffrn_detector_type 'Bruker SMART CCD 6000 area detector'
_diffrn_measured_fraction_theta_full 0.9947
_diffrn_measured_fraction_theta_max 0.9947
_diffrn_measurement_device 'three-circle diffractometer'
_diffrn_measurement_device_type 'Bruker SMART CCD 6000 area detector'
_diffrn_measurement_method '\w scans'
_diffrn_radiation_monochromator graphite
_diffrn_radiation_probe x-ray
_diffrn_radiation_type MoK\a
_diffrn_radiation_wavelength 0.71073
_diffrn_radiation_xray_symbol K-L~3~
_diffrn_reflns_av_R_equivalents 0.2076
_diffrn_reflns_av_unetI/netI 0.1975
_diffrn_reflns_limit_h_max 43
_diffrn_reflns_limit_h_min -31
_diffrn_reflns_limit_k_max 11
_diffrn_reflns_limit_k_min -11
_diffrn_reflns_limit_l_max 31
_diffrn_reflns_limit_l_min -31
_diffrn_reflns_number 19949
_diffrn_reflns_theta_full 25.9996
_diffrn_reflns_theta_max 26.00
_diffrn_reflns_theta_min 2.45
_diffrn_source 'sealed X-ray tube'
_diffrn_source_target Mo
_exptl_absorpt_coefficient_mu 0.210
_exptl_absorpt_correction_T_max 0.9612
_exptl_absorpt_correction_T_min 0.9282
_exptl_absorpt_correction_type multi-scan
_exptl_absorpt_process_details SADABS
_exptl_crystal_colour 'clear colourless'
_exptl_crystal_colour_lustre clear
_exptl_crystal_colour_primary colourless
_exptl_crystal_density_diffrn 1.3897
_exptl_crystal_description block
_exptl_crystal_F_000 2490.8596
_exptl_crystal_preparation 'soaked in perfluoro polyether oil'
_exptl_crystal_size_max 0.36
_exptl_crystal_size_mid 0.21
_exptl_crystal_size_min 0.19
_refine_diff_density_max 1.0669
_refine_diff_density_min -1.0170
_refine_diff_density_rms 0.1354
_refine_ls_d_res_high 0.8107
_refine_ls_d_res_low 8.3245
_refine_ls_goodness_of_fit_ref 0.9214
_refine_ls_hydrogen_treatment constr
_refine_ls_matrix_type full
_refine_ls_number_constraints 62
_refine_ls_number_parameters 377
_refine_ls_number_reflns 5459
_refine_ls_number_restraints 0
_refine_ls_restrained_S_all 0.9214
_refine_ls_R_factor_all 0.1256
_refine_ls_R_factor_gt 0.0775
_refine_ls_shift/su_max 0.0039
_refine_ls_shift/su_mean 0.0001
_refine_ls_structure_factor_coef Fsqd
_refine_ls_weighting_details 'w=1/[\s^2^(Fo^2^)+(0.1066P)^2^] where P=(Fo^2^+2Fc^2^)/3'
_refine_ls_weighting_scheme calc
_refine_ls_wR_factor_ref 0.2142
_reflns_Friedel_coverage 0.0
_reflns_limit_h_max 34
_reflns_limit_h_min -38
_reflns_limit_k_max 10
_reflns_limit_k_min 0
_reflns_limit_l_max 28
_reflns_limit_l_min 0
_reflns_number_gt 2989
_reflns_number_total 5459
_reflns_threshold_expression I>=2u(I)
_cod_data_source_file c3cc48189a.txt
_cod_data_source_block 11srv156
_cod_database_code 7111808
_olex2_refinement_description
;
1. Fixed Uiso
 At 1.2 times of:
  {H6a,H6b} of C6, {H1a,H1b} of C1, {H19a,H19b} of C19, H9 of C9, H18 of C18,
  H24 of C24, H21 of C21, {H18a,H18b} of N18, {H14a,H14b} of C14, H1 of N1, H13
  of C13, H11 of C11, {H5a,H5b} of C5, {H2a,H2b} of C2, H17 of C17, {H4a,H4b}
  of C4, H10 of C10, {H16a,H16b} of C16
 At 1.5 times of:
  {H8a,H8b,H8c} of C8, {H26a,H26b,H26c} of C26, {H1Wa,H1Wb} of O1W, H3 of O3,
  {H27a,H27b,H27c} of C27
2. Others
 Fixed Sof: O7(0.5) O8(0.5) O3S(0.5)
3.a Ternary CH refined with riding coordinates:
 N1(H1), C17(H17)
;

loop_
_space_group_symop_id
_space_group_symop_operation_xyz
1 x,y,z
2 -x,y,-z+1/2
3 -x,-y,-z
4 x,-y,z-1/2
5 x+1/2,y+1/2,z
6 -x+1/2,y+1/2,-z+1/2
7 -x+1/2,-y+1/2,-z
8 x+1/2,-y+1/2,z-1/2

loop_
_atom_site_label
_atom_site_type_symbol
_atom_site_fract_x
_atom_site_fract_y
_atom_site_fract_z
_atom_site_U_iso_or_equiv
_atom_site_adp_type
_atom_site_occupancy
_atom_site_refinement_flags_posn
_atom_site_refinement_flags_adp
_atom_site_disorder_group
C1 C -0.03431(15) 0.8040(5) -0.0741(2) 0.0430(11) Uani 1.000000 . . .
C2 C 0.00336(13) 0.6814(5) -0.03860(18) 0.0332(9) Uani 1.000000 . . .
C3 C 0.05355(14) 0.7392(4) -0.01538(17) 0.0292(9) Uani 1.000000 . . .
C4 C 0.07088(14) 0.7308(5) -0.06708(17) 0.0319(9) Uani 1.000000 . . .
C5 C 0.13265(15) 0.8076(5) -0.10007(17) 0.0357(10) Uani 1.000000 . . .
C6 C 0.16831(15) 0.9312(5) -0.09099(17) 0.0372(10) Uani 1.000000 . . .
C7 C 0.20564(14) 0.9439(5) -0.01993(17) 0.0309(9) Uani 1.000000 . . .
C8 C 0.24926(15) 1.0161(5) -0.00381(19) 0.0400(10) Uani 1.000000 . . .
C9 C 0.28462(15) 1.0256(5) 0.05983(19) 0.0413(11) Uani 1.000000 . . .
C10 C 0.27694(15) 0.9580(5) 0.10948(18) 0.0382(10) Uani 1.000000 . . .
C11 C 0.23429(14) 0.8884(5) 0.09497(17) 0.0315(9) Uani 1.000000 . . .
C12 C 0.19727(14) 0.8814(4) 0.03004(17) 0.0288(9) Uani 1.000000 . . .
C13 C 0.15097(13) 0.8053(4) 0.01775(15) 0.0282(9) Uani 1.000000 . . .
C14 C 0.12974(13) 0.8611(4) 0.06212(15) 0.0270(9) Uani 1.000000 . . .
C15 C 0.08087(14) 0.7960(4) 0.04398(16) 0.0276(9) Uani 1.000000 . . .
C16 C 0.06439(14) 0.8081(4) 0.09691(16) 0.0292(9) Uani 1.000000 . . .
C17 C 0.07912(14) 0.6707(5) 0.14420(16) 0.0292(9) Uani 1.000000 . . .
C18 C 0.10035(16) 0.8236(5) 0.24562(19) 0.0411(11) Uani 1.000000 . . .
C19 C 0.15199(15) 0.7715(5) 0.27573(17) 0.0351(10) Uani 1.000000 . . .
C20 C 0.16554(14) 0.6867(4) 0.22929(16) 0.0280(9) Uani 1.000000 . . .
C21 C 0.21366(14) 0.6622(4) 0.24590(16) 0.0293(9) Uani 1.000000 . . .
C22 C 0.22755(13) 0.5743(4) 0.20728(16) 0.0270(9) Uani 1.000000 . . .
C23 C 0.19205(13) 0.5001(4) 0.15147(15) 0.0244(8) Uani 1.000000 . . .
C24 C 0.14492(13) 0.5287(4) 0.13357(15) 0.0254(8) Uani 1.000000 . . .
C25 C 0.13096(13) 0.6257(4) 0.17099(16) 0.0253(8) Uani 1.000000 . . .
C26 C 0.31000(16) 0.6337(6) 0.2719(2) 0.0589(15) Uani 1.000000 . . .
C27 C 0.17412(14) 0.3182(5) 0.06594(17) 0.0315(9) Uani 1.000000 . . .
N1 N 0.11294(11) 0.8309(4) -0.05224(13) 0.0293(8) Uani 1.000000 . . .
N2 N 0.06799(12) 0.7067(4) 0.20043(14) 0.0346(8) Uani 1.000000 . . .
O1 O 0.27389(9) 0.5500(3) 0.21917(12) 0.0379(7) Uani 1.000000 . . .
O2 O 0.20909(9) 0.4028(3) 0.12007(11) 0.0294(6) Uani 1.000000 . . .
O3 O -0.02819(13) 0.8005(4) 0.15866(18) 0.0755(12) Uani 1.000000 . . .
O4 O -0.10214(11) 0.6586(4) 0.10845(14) 0.0569(9) Uani 1.000000 . . .
O5 O -0.09038(12) 0.8680(3) 0.05045(13) 0.0488(8) Uani 1.000000 . . .
O6 O -0.04423(14) 0.6412(4) 0.06937(19) 0.0696(11) Uani 1.000000 . . .
S1 S -0.06886(4) 0.73965(12) 0.09363(4) 0.0310(3) Uani 1.000000 . . .
O1S O 0.000000 1.2851(6) 0.250000 0.100(2) Uani 1.000000 S T .
O3S O 0.0424(3) 1.0981(12) 0.2384(4) 0.092(3) Uani 0.500000 . . 2
O7 O 0.0411(2) 1.0490(7) 0.3047(3) 0.0366(14) Uani 0.500000 . . 2
O8 O 0.0075(4) 1.0446(11) 0.3121(3) 0.100(4) Uani 0.500000 . . 2
S1S S 0.000000 1.1227(2) 0.250000 0.0655(7) Uani 1.000000 S T .
H18a H 0.03696(12) 0.7412(4) 0.18365(14) 0.0415(10) Uiso 1.000000 R . .
H18b H 0.07039(12) 0.6182(4) 0.22362(14) 0.0415(10) Uiso 1.000000 R . .
H21 H 0.23756(14) 0.7073(4) 0.28490(16) 0.0352(11) Uiso 1.000000 R . .
H24 H 0.12103(13) 0.4821(4) 0.09497(15) 0.0305(10) Uiso 1.000000 R . .
H14a H 0.15163(13) 0.8326(4) 0.10810(15) 0.0324(10) Uiso 1.000000 R . .
H14b H 0.12756(13) 0.9744(4) 0.05984(15) 0.0324(10) Uiso 1.000000 R . .
H1 H 0.10284(11) 0.9323(4) -0.05575(13) 0.0351(9) Uiso 1.000000 R . .
H13 H 0.15682(13) 0.6925(4) 0.02470(15) 0.0338(11) Uiso 1.000000 R . .
H27a H 0.1524(5) 0.267(2) 0.0796(4) 0.0472(14) Uiso 1.000000 GR . .
H27b H 0.1558(6) 0.3885(6) 0.0296(5) 0.0472(14) Uiso 1.000000 GR . .
H27c H 0.19013(15) 0.2416(19) 0.0516(8) 0.0472(14) Uiso 1.000000 GR . .
H11 H 0.22953(14) 0.8438(5) 0.12940(17) 0.0378(11) Uiso 1.000000 R . .
H5a H 0.14827(15) 0.7060(5) -0.09282(17) 0.0428(12) Uiso 1.000000 R . .
H5b H 0.10634(15) 0.8108(5) -0.14553(17) 0.0428(12) Uiso 1.000000 R . .
H2a H -0.00212(13) 0.5936(5) -0.06864(18) 0.0398(11) Uiso 1.000000 R . .
H2b H -0.00031(13) 0.6439(5) -0.00031(18) 0.0398(11) Uiso 1.000000 R . .
H17 H 0.05918(14) 0.5808(5) 0.11979(16) 0.0350(11) Uiso 1.000000 R . .
H4a H 0.04444(14) 0.7611(5) -0.11005(17) 0.0383(11) Uiso 1.000000 R . .
H4b H 0.07950(14) 0.6234(5) -0.07084(17) 0.0383(11) Uiso 1.000000 R . .
H10 H 0.30147(15) 0.9604(5) 0.15359(18) 0.0459(12) Uiso 1.000000 R . .
H16a H 0.07786(14) 0.9028(4) 0.12265(16) 0.0350(11) Uiso 1.000000 R . .
H16b H 0.02911(14) 0.8175(4) 0.07544(16) 0.0350(11) Uiso 1.000000 R . .
H6a H 0.18423(15) 0.9084(5) -0.11864(17) 0.0447(12) Uiso 1.000000 R . .
H6b H 0.15147(15) 1.0305(5) -0.10560(17) 0.0447(12) Uiso 1.000000 R . .
H1a H 0.09688(16) 0.9205(5) 0.22129(19) 0.0493(13) Uiso 1.000000 R . .
H1b H 0.09127(16) 0.8439(5) 0.28100(19) 0.0493(13) Uiso 1.000000 R . .
H19a H 0.15825(15) 0.7041(5) 0.31363(17) 0.0421(12) Uiso 1.000000 R . .
H19b H 0.17291(15) 0.8625(5) 0.29272(17) 0.0421(12) Uiso 1.000000 R . .
H8a H -0.0326(7) 0.8830(18) -0.0426(4) 0.0645(17) Uiso 1.000000 GR . .
H8b H -0.0284(6) 0.851(2) -0.1086(10) 0.0645(17) Uiso 1.000000 GR . .
H8c H -0.06616(16) 0.7570(8) -0.0938(12) 0.0645(17) Uiso 1.000000 GR . .
H9 H 0.25460(15) 1.0600(5) -0.03789(19) 0.0479(13) Uiso 1.000000 R . .
H18 H 0.31378(15) 1.0771(5) 0.06991(19) 0.0495(13) Uiso 1.000000 R . .
H26a H 0.3020(6) 0.7432(7) 0.2664(9) 0.088(2) Uiso 1.000000 GR . .
H26b H 0.3120(8) 0.598(3) 0.3137(3) 0.088(2) Uiso 1.000000 GR . .
H26c H 0.3409(3) 0.618(3) 0.2719(11) 0.088(2) Uiso 1.000000 GR . .
O1W O 0.08100(13) 0.4739(4) 0.28358(14) 0.0623(10) Uani 1.000000 . . .
H3 H -0.0380(8) 0.877(5) 0.1714(19) 0.1132(19) Uiso 1.000000 GR . .
H1Wa H 0.0513(7) 0.444(7) 0.266(2) 0.0935(15) Uiso 1.000000 G . .
H1Wb H 0.0896(16) 0.506(7) 0.3234(11) 0.0935(15) Uiso 1.000000 G . .

loop_
_atom_site_aniso_label
_atom_site_aniso_U_11
_atom_site_aniso_U_22
_atom_site_aniso_U_33
_atom_site_aniso_U_12
_atom_site_aniso_U_13
_atom_site_aniso_U_23
C1 0.029(2) 0.043(3) 0.046(2) 0.003(2) 0.008(2) 0.009(2)
C2 0.025(2) 0.030(2) 0.038(2) -0.0003(18) 0.0088(18) 0.0050(17)
C3 0.027(2) 0.026(2) 0.0301(18) 0.0007(18) 0.0094(17) 0.0069(16)
C4 0.025(2) 0.040(2) 0.0250(17) -0.0079(19) 0.0064(16) -0.0008(16)
C5 0.039(2) 0.046(3) 0.0250(18) -0.004(2) 0.0170(18) -0.0029(17)
C6 0.038(2) 0.049(3) 0.0297(19) 0.002(2) 0.0200(19) 0.0056(18)
C7 0.030(2) 0.036(2) 0.0300(19) -0.0003(19) 0.0170(18) -0.0003(16)
C8 0.043(3) 0.047(3) 0.038(2) -0.005(2) 0.025(2) -0.0006(19)
C9 0.031(2) 0.049(3) 0.046(2) -0.010(2) 0.020(2) -0.008(2)
C10 0.030(2) 0.049(3) 0.033(2) -0.003(2) 0.0123(19) -0.0043(18)
C11 0.027(2) 0.038(2) 0.0278(19) -0.0024(19) 0.0109(17) -0.0002(16)
C12 0.027(2) 0.029(2) 0.0296(18) 0.0013(18) 0.0130(17) 0.0023(15)
C13 0.029(2) 0.030(2) 0.0210(17) 0.0003(18) 0.0079(16) 0.0048(15)
C14 0.027(2) 0.032(2) 0.0173(16) -0.0042(17) 0.0053(16) 0.0010(14)
C15 0.026(2) 0.026(2) 0.0278(18) 0.0040(17) 0.0100(17) 0.0075(15)
C16 0.028(2) 0.031(2) 0.0303(19) 0.0032(18) 0.0145(17) 0.0035(16)
C17 0.029(2) 0.033(2) 0.0259(18) -0.0014(19) 0.0131(17) -0.0000(16)
C18 0.048(3) 0.047(3) 0.034(2) 0.003(2) 0.023(2) -0.0079(19)
C19 0.043(3) 0.040(2) 0.0252(18) 0.002(2) 0.0189(19) -0.0038(16)
C20 0.033(2) 0.028(2) 0.0220(17) 0.0035(18) 0.0119(17) 0.0030(15)
C21 0.030(2) 0.033(2) 0.0193(16) 0.0024(19) 0.0064(16) -0.0002(15)
C22 0.022(2) 0.030(2) 0.0230(17) 0.0005(17) 0.0049(16) 0.0011(15)
C23 0.029(2) 0.0232(19) 0.0185(16) 0.0019(17) 0.0085(15) 0.0015(14)
C24 0.024(2) 0.028(2) 0.0188(16) -0.0012(17) 0.0057(16) 0.0025(14)
C25 0.026(2) 0.028(2) 0.0225(17) -0.0018(17) 0.0115(16) 0.0029(14)
C26 0.026(2) 0.071(3) 0.060(3) 0.000(2) 0.003(2) -0.033(3)
C27 0.033(2) 0.034(2) 0.0286(18) -0.0066(19) 0.0148(18) -0.0091(16)
N1 0.0299(18) 0.0337(18) 0.0217(14) -0.0036(16) 0.0096(14) 0.0027(13)
N2 0.034(2) 0.042(2) 0.0331(17) 0.0111(17) 0.0197(16) 0.0096(14)
O1 0.0220(15) 0.0458(17) 0.0336(14) 0.0055(14) 0.0018(12) -0.0096(12)
O2 0.0289(15) 0.0337(15) 0.0241(12) 0.0009(12) 0.0108(12) -0.0054(11)
O3 0.052(2) 0.055(2) 0.079(2) 0.0006(19) -0.006(2) -0.0206(19)
O4 0.0348(18) 0.087(3) 0.0507(17) -0.0077(18) 0.0209(16) 0.0208(17)
O5 0.059(2) 0.0374(17) 0.0426(16) 0.0111(16) 0.0167(16) 0.0052(13)
O6 0.086(3) 0.041(2) 0.119(3) 0.0159(19) 0.079(3) 0.0082(19)
S1 0.0265(5) 0.0319(6) 0.0333(5) 0.0003(5) 0.0126(4) -0.0025(4)
O1S 0.116(5) 0.053(3) 0.072(3) -0.000000 -0.009(4) 0.000000
O3S 0.054(5) 0.126(8) 0.073(5) 0.024(5) 0.010(5) -0.005(5)
O7 0.041(4) 0.035(3) 0.027(3) -0.003(3) 0.009(3) 0.001(2)
O8 0.163(10) 0.106(7) 0.028(4) 0.062(8) 0.041(5) 0.029(4)
S1S 0.0952(18) 0.0428(10) 0.0256(8) -0.000000 -0.0006(9) 0.000000
O1W 0.083(3) 0.056(2) 0.0345(16) -0.003(2) 0.0161(17) 0.0081(16)

loop_
_atom_type_symbol
_atom_type_scat_dispersion_real
_atom_type_scat_dispersion_imag
_atom_type_scat_source
_atom_type_scat_dispersion_source
H 0.00000 0.00000 'International Tables Volume C Table 6.1.1.4 (pp. 500-502)' 'Henke, Gullikson and Davis, At. Data and Nucl. Data Tables, 1993, 54, 2'
C 0.00347 0.00161 'International Tables Volume C Table 6.1.1.4 (pp. 500-502)' 'Henke, Gullikson and Davis, At. Data and Nucl. Data Tables, 1993, 54, 2'
S 0.12424 0.12443 'International Tables Volume C Table 6.1.1.4 (pp. 500-502)' 'Henke, Gullikson and Davis, At. Data and Nucl. Data Tables, 1993, 54, 2'
O 0.01158 0.00611 'International Tables Volume C Table 6.1.1.4 (pp. 500-502)' 'Henke, Gullikson and Davis, At. Data and Nucl. Data Tables, 1993, 54, 2'
N 0.00653 0.00323 'International Tables Volume C Table 6.1.1.4 (pp. 500-502)' 'Henke, Gullikson and Davis, At. Data and Nucl. Data Tables, 1993, 54, 2'

loop_
_geom_angle_atom_site_label_1
_geom_angle_atom_site_label_2
_geom_angle_atom_site_label_3
_geom_angle
_geom_angle_site_symmetry_1
_geom_angle_site_symmetry_3
H8a C1 C2 109.5 . .
H8b C1 C2 109.5 . .
H8b C1 H8a 109.5 . .
H8c C1 C2 109.5 . .
H8c C1 H8a 109.5 . .
H8c C1 H8b 109.5 . .
C1 C2 C3 112.8(3) . .
C1 C2 H2a 109.0(2) . .
C1 C2 H2b 109.0(2) . .
C3 C2 H2a 109.0(2) . .
C3 C2 H2b 109.0(2) . .
H2b C2 H2a 107.8 . .
C2 C3 C15 124.8(4) . .
C4 C3 C2 113.7(3) . .
C4 C3 C15 121.5(4) . .
C3 C4 N1 113.2(3) . .
H4a C4 C3 108.9(2) . .
H4a C4 N1 108.95(18) . .
H4b C4 C3 108.9(2) . .
H4b C4 N1 108.9(2) . .
H4b C4 H4a 107.8 . .
C6 C5 N1 109.5(3) . .
C6 C5 H5a 109.8(2) . .
C6 C5 H5b 109.8(2) . .
H5a C5 N1 109.8(2) . .
H5b C5 N1 109.77(19) . .
H5b C5 H5a 108.2 . .
C7 C6 C5 111.4(3) . .
H6a C6 C5 109.3(2) . .
H6a C6 C7 109.3(2) . .
H6b C6 C5 109.3(2) . .
H6b C6 C7 109.3(2) . .
H6b C6 H6a 108.0 . .
C6 C7 C12 120.5(3) . .
C8 C7 C6 120.1(3) . .
C8 C7 C12 119.3(3) . .
C9 C8 C7 121.9(4) . .
C9 C8 H9 119.1(2) . .
H9 C8 C7 119.1(2) . .
C8 C9 C10 118.7(4) . .
H18 C9 C8 120.6(2) . .
H18 C9 C10 120.6(2) . .
C9 C10 C11 120.4(4) . .
C9 C10 H10 119.8(2) . .
H10 C10 C11 119.8(2) . .
C10 C11 C12 121.4(3) . .
C10 C11 H11 119.3(2) . .
H11 C11 C12 119.3(2) . .
C7 C12 C11 118.2(3) . .
C7 C12 C13 123.2(3) . .
C11 C12 C13 118.6(3) . .
C12 C13 C14 114.5(3) . .
N1 C13 C12 111.2(3) . .
N1 C13 C14 106.4(3) . .
H13 C13 C12 108.2(2) . .
H13 C13 C14 108.2(2) . .
H13 C13 N1 108.20(19) . .
C13 C14 H14a 108.89(18) . .
C13 C14 H14b 108.9(2) . .
C15 C14 C13 113.4(3) . .
C15 C14 H14a 108.89(18) . .
C15 C14 H14b 108.9(2) . .
H14b C14 H14a 107.7 . .
C3 C15 C14 121.6(3) . .
C16 C15 C3 122.9(4) . .
C16 C15 C14 115.4(3) . .
C17 C16 C15 113.8(3) . .
H16a C16 C15 108.8(2) . .
H16a C16 C17 108.8(2) . .
H16b C16 C15 108.80(19) . .
H16b C16 C17 108.8(2) . .
H16b C16 H16a 107.7 . .
C16 C17 C25 114.3(3) . .
C16 C17 N2 108.9(3) . .
C16 C17 H17 107.9(2) . .
N2 C17 C25 109.6(3) . .
H17 C17 C25 107.9(2) . .
H17 C17 N2 107.9(2) . .
C19 C18 N2 111.3(3) . .
C19 C18 H1a 109.4(2) . .
C19 C18 H1b 109.37(19) . .
H1a C18 N2 109.4(2) . .
H1b C18 N2 109.4(2) . .
H1b C18 H1a 108.0 . .
C18 C19 C20 114.6(3) . .
H19a C19 C18 108.6(2) . .
H19a C19 C20 108.6(2) . .
H19b C19 C18 108.6(2) . .
H19b C19 C20 108.6(2) . .
H19b C19 H19a 107.6 . .
C19 C20 C21 120.2(3) . .
C19 C20 C25 121.1(3) . .
C21 C20 C25 118.6(3) . .
C20 C21 C22 122.0(3) . .
C20 C21 H21 119.0(2) . .
C22 C21 H21 119.0(2) . .
C21 C22 C23 118.8(3) . .
C21 C22 O1 125.2(3) . .
C23 C22 O1 116.0(3) . .
C22 C23 C24 119.2(3) . .
C22 C23 O2 114.9(3) . .
C24 C23 O2 125.9(3) . .
C25 C24 C23 121.6(3) . .
H24 C24 C23 119.2(2) . .
H24 C24 C25 119.2(2) . .
C17 C25 C20 121.2(3) . .
C17 C25 C24 119.2(3) . .
C20 C25 C24 119.4(3) . .
H26a C26 O1 109.5 . .
H26b C26 O1 109.5 . .
H26b C26 H26a 109.5 . .
H26c C26 O1 109.5 . .
H26c C26 H26a 109.5 . .
H26c C26 H26b 109.5 . .
H27a C27 O2 109.5 . .
H27b C27 O2 109.5 . .
H27b C27 H27a 109.5 . .
H27c C27 O2 109.5 . .
H27c C27 H27a 109.5 . .
H27c C27 H27b 109.5 . .
C4 N1 C5 112.0(3) . .
C4 N1 C13 110.1(3) . .
C4 N1 H1 107.7(2) . .
C5 N1 C13 111.3(3) . .
C5 N1 H1 107.7(2) . .
C13 N1 H1 107.75(19) . .
C17 N2 H18a 109.06(18) . .
C17 N2 H18b 109.06(19) . .
C18 N2 C17 112.7(3) . .
C18 N2 H18a 109.1(2) . .
C18 N2 H18b 109.1(2) . .
H18b N2 H18a 107.8 . .
C26 O1 C22 116.9(3) . .
C27 O2 C23 116.4(3) . .
H3 O3 S1 109.5 . .
O3 S1 O4 108.3(2) . .
O3 S1 O5 108.4(2) . .
O3 S1 O6 102.9(2) . .
O4 S1 O6 112.5(2) . .
O5 S1 O4 112.5(2) . .
O5 S1 O6 111.6(2) . .
O8 O3S O7 100.0(6) 2 .
O8 O7 O3S 125.2(6) . .
O7 O8 O3S 125.0(7) . 2
O3S S1S O3S 163.4(8) 2 .
O7 S1S O3S 65.1(4) 2 2
O7 S1S O3S 107.2(4) 2 .
O7 S1S O3S 107.2(4) . 2
O7 S1S O3S 65.1(4) . .
O7 S1S O7 128.3(5) 2 .
O8 S1S O3S 109.8(5) 2 2
O8 S1S O3S 61.9(5) . 2
O8 S1S O3S 61.9(5) 2 .
O8 S1S O3S 109.8(5) . .
O8 S1S O7 45.4(4) . .
O8 S1S O7 107.7(4) 2 .
O8 S1S O7 45.4(4) 2 2
O8 S1S O7 107.7(4) . 2
O8 S1S O8 125.8(7) 2 .
H1Wb O1W H1Wa 109.5 . .

loop_
_geom_bond_atom_site_label_1
_geom_bond_atom_site_label_2
_geom_bond_distance
_geom_bond_site_symmetry_2
C1 H8a 0.9800 .
C1 H8b 0.9800 .
C1 H8c 0.9800 .
C2 C1 1.525(6) .
C2 C3 1.503(5) .
C2 H2a 0.9900 .
C2 H2b 0.9900 .
C3 C4 1.514(5) .
C4 H4a 0.9900 .
C4 H4b 0.9900 .
C5 C6 1.499(6) .
C5 H5a 0.9900 .
C5 H5b 0.9900 .
C6 H6a 0.9900 .
C6 H6b 0.9900 .
C7 C6 1.513(5) .
C7 C8 1.397(6) .
C8 C9 1.372(5) .
C8 H9 0.9500 .
C9 H18 0.9500 .
C10 C9 1.396(6) .
C10 H10 0.9500 .
C11 C10 1.367(6) .
C11 H11 0.9500 .
C12 C7 1.396(5) .
C12 C11 1.409(5) .
C12 C13 1.505(5) .
C13 H13 1.0000 .
C14 C13 1.528(5) .
C14 C15 1.507(5) .
C14 H14a 0.9900 .
C14 H14b 0.9900 .
C15 C3 1.327(5) .
C15 C16 1.524(5) .
C16 H16a 0.9900 .
C16 H16b 0.9900 .
C17 C16 1.537(5) .
C17 H17 1.0000 .
C18 C19 1.515(6) .
C18 H1a 0.9900 .
C18 H1b 0.9900 .
C19 H19a 0.9900 .
C19 H19b 0.9900 .
C20 C19 1.508(5) .
C21 C20 1.397(6) .
C21 C22 1.383(5) .
C21 H21 0.9500 .
C23 C22 1.411(5) .
C23 C24 1.368(5) .
C24 H24 0.9500 .
C25 C17 1.507(5) .
C25 C20 1.385(5) .
C25 C24 1.409(5) .
C26 H26a 0.9800 .
C26 H26b 0.9800 .
C26 H26c 0.9800 .
C27 H27a 0.9800 .
C27 H27b 0.9800 .
C27 H27c 0.9800 .
N1 C4 1.488(5) .
N1 C5 1.498(5) .
N1 C13 1.514(4) .
N1 H1 0.9300 .
N2 C17 1.513(4) .
N2 C18 1.477(5) .
N2 H18a 0.9200 .
N2 H18b 0.9200 .
O1 C22 1.371(5) .
O1 C26 1.423(5) .
O2 C23 1.370(4) .
O2 C27 1.429(4) .
O3 H3 0.8400 .
S1 O3 1.546(3) .
S1 O4 1.426(3) .
S1 O5 1.441(3) .
S1 O6 1.428(3) .
O3S O7 1.593(10) .
O3S O8 1.535(13) 2
O7 O8 1.146(11) .
S1S O1S 1.417(6) .
S1S O3S 1.489(9) .
S1S O3S 1.489(9) 2
S1S O7 1.473(6) 2
S1S O7 1.473(6) .
S1S O8 1.494(7) .
S1S O8 1.494(7) 2
O1W H1Wa 0.8700 .
O1W H1Wb 0.8700 .
